data_2020225
loop_
_publ_author_name
'Baenziger, N.C.'
'Schweitzer, J.W.'
'Martinson, L.S.'
'Grout, L.'

_publ_section_title
;
 Ba Co S2
;
_journal_name_full 'Acta Crystallographica C (39,1983-)'
_journal_page_first 1375
_journal_page_last 1377
_journal_volume 50
_journal_year 1994
_chemical_formula_sum 'Ba Co S2'
_space_group_IT_number 13
_symmetry_space_group_name_Hall '-P 2yc'
_symmetry_space_group_name_H-M 'P 1 2/c 1'
_cell_angle_alpha 90
_cell_angle_beta 134.76
_cell_angle_gamma 90
_cell_formula_units_Z 2
_cell_length_a 4.57
_cell_length_b 8.937
_cell_length_c 6.441
_cell_volume 186.792
_citation_journal_id_ASTM ACSCEE
_cod_data_source_file Baenziger_ACSCEE_1994_923.cif
_cod_data_source_block Ba1Co1S2
_cod_original_cell_volume 186.7918
_cod_original_formula_sum 'Ba1 Co1 S2'
_cod_database_code 2020225

loop_
_symmetry_equiv_pos_as_xyz
x,y,z
-x,y,-z+1/2
-x,-y,-z
x,-y,z-1/2

loop_
_atom_site_label
_atom_site_type_symbol
_atom_site_fract_x
_atom_site_fract_y
_atom_site_fract_z
_atom_site_occupancy
_atom_site_U_iso_or_equiv
Ba1 Ba 0 0.1976 0.25 1 0.0
Co1 Co 0 0.5938 0.25 1 0.0
S1 S 0 0.849 0.25 1 0.0
S2 S 0.5 0.5 0.25 1 0.0
